data_4067638
loop_
_publ_author_name
'Alvarez, M. Angeles'
'Garc\'ia, M. Esther'
'Mart\'inez, M. Eugenia'
'Men\'endez, Sonia'
'Ruiz, Miguel A.'

_publ_section_title
;
 Dehydrogenative Formation and Reactivity of the Unsaturated
 Benzylidyne-Bridged Complex [Mo2Cp2(\m-CPh)(\m-PCy2)(\m-CO)]: C&#x2212;C
 and C&#x2212;P Coupling Reactions
;
_journal_issue 4
_journal_name_full Organometallics
_journal_page_first 710
_journal_paper_doi 10.1021/om901053x
_journal_volume 29
_journal_year 2010
_chemical_compound_source 'synthesis as described'
_chemical_formula_moiety 'C30 H46 Mo2 O P3, C32 H12 B F24 '
_chemical_formula_sum 'C62 H58 B F24 Mo2 O P3'
_chemical_formula_weight 1570.68
_chemical_name_systematic
;
 ?
;
_space_group_IT_number 2
_symmetry_cell_setting triclinic
_symmetry_Int_Tables_number 2
_symmetry_space_group_name_Hall '-P 1'
_symmetry_space_group_name_H-M 'P -1'
_atom_sites_solution_hydrogens geom
_atom_sites_solution_primary direct
_atom_sites_solution_secondary difmap
_audit_conform_dict_location ftp://ftp.iucr.org/pub/cif_core.dic
_audit_conform_dict_name cif_core.dic
_audit_conform_dict_version 2.3
_audit_creation_method 'WinGX routine CIF_UPDATE'
_cell_angle_alpha 82.299(3)
_cell_angle_beta 74.667(3)
_cell_angle_gamma 86.240(3)
_cell_formula_units_Z 2
_cell_length_a 12.9909(6)
_cell_length_b 13.0073(6)
_cell_length_c 19.9051(9)
_cell_measurement_reflns_used 1934
_cell_measurement_temperature 100.0(1)
_cell_measurement_theta_max 23.437
_cell_measurement_theta_min 2.3035
_cell_measurement_wavelength 0.71073
_cell_volume 3212.9(3)
_computing_cell_refinement 'BRUKER APEX'
_computing_data_collection 'BRUKER APEX'
_computing_molecular_graphics 'Ortep-3 for Windows (Farrugia, 1997)'
_computing_publication_material 'WinGX publication routines (Farrugia, 1999)'
_computing_structure_refinement 'SHELXL-97 (Sheldrick, 1997)'
_computing_structure_solution 'DIRDIF (1999)'
_diffrn_ambient_temperature 100.0(1)
_diffrn_measured_fraction_theta_full 0.998
_diffrn_measured_fraction_theta_max 0.998
_diffrn_measurement_device 'four-circle diffractometer'
_diffrn_measurement_device_type 'BRUKER APPEX-II CCD'
_diffrn_measurement_method 'omega/phi scans'
_diffrn_radiation_monochromator graphite
_diffrn_radiation_probe x-ray
_diffrn_radiation_source 'fine-focus sealed tube'
_diffrn_radiation_type MoK\a
_diffrn_radiation_wavelength 0.71073
_diffrn_reflns_av_R_equivalents 0.0615
_diffrn_reflns_av_unetI/netI 0.0591
_diffrn_reflns_limit_h_max 16
_diffrn_reflns_limit_h_min -15
_diffrn_reflns_limit_k_max 16
_diffrn_reflns_limit_k_min -16
_diffrn_reflns_limit_l_max 24
_diffrn_reflns_limit_l_min 0
_diffrn_reflns_number 59954
_diffrn_reflns_theta_full 26.37
_diffrn_reflns_theta_max 26.37
_diffrn_reflns_theta_min 1.07
_exptl_absorpt_coefficient_mu 0.576
_exptl_absorpt_correction_T_max 0.939
_exptl_absorpt_correction_T_min 0.852
_exptl_absorpt_correction_type multi-scan
_exptl_absorpt_process_details 'BRUKER Sadabs'
_exptl_crystal_colour brown
_exptl_crystal_density_diffrn 1.624
_exptl_crystal_density_method 'not measured'
_exptl_crystal_description prism
_exptl_crystal_F_000 1576
_exptl_crystal_size_max 0.28
_exptl_crystal_size_mid 0.19
_exptl_crystal_size_min 0.11
_refine_diff_density_max 2.516
_refine_diff_density_min -1.153
_refine_diff_density_rms 0.114
_refine_ls_extinction_method none
_refine_ls_goodness_of_fit_ref 1.06
_refine_ls_hydrogen_treatment mixed
_refine_ls_matrix_type full
_refine_ls_number_parameters 840
_refine_ls_number_reflns 13135
_refine_ls_number_restraints 0
_refine_ls_restrained_S_all 1.06
_refine_ls_R_factor_all 0.0724
_refine_ls_R_factor_gt 0.0489
_refine_ls_shift/su_max 0.001
_refine_ls_shift/su_mean 0
_refine_ls_structure_factor_coef Fsqd
_refine_ls_weighting_details 'calc w=1/[\s^2^(Fo^2^)+(0.0376P)^2^+8.8166P] where P=(Fo^2^+2Fc^2^)/3'
_refine_ls_weighting_scheme calc
_refine_ls_wR_factor_gt 0.1052
_refine_ls_wR_factor_ref 0.1172
_reflns_number_gt 9844
_reflns_number_total 13135
_reflns_threshold_expression >2sigma(I)
_cod_data_source_file om901053x_si_002.cif
_cod_data_source_block compound5
_cod_depositor_comments
;
The following automatic conversions were performed:
'_diffrn_radiation_monochromador' tag replaced with
'_diffrn_radiation_monochromator'.

Automatic conversion script
Id: cif_correct_tags 1440 2010-10-19 06:21:57Z saulius 
;
_cod_database_code 4067638

loop_
_symmetry_equiv_pos_as_xyz
'x, y, z'
'-x, -y, -z'

loop_
_atom_site_label
_atom_site_type_symbol
_atom_site_fract_x
_atom_site_fract_y
_atom_site_fract_z
_atom_site_U_iso_or_equiv
_atom_site_adp_type
_atom_site_occupancy
_atom_site_symmetry_multiplicity
_atom_site_calc_flag
_atom_site_refinement_flags
_atom_site_disorder_assembly
_atom_site_disorder_group
Mo1 Mo 0.69283(3) 0.71803(3) 0.271362(17) 0.01456(9) Uani 1 1 d . . .
Mo2 Mo 0.51438(3) 0.65319(3) 0.238168(16) 0.01350(9) Uani 1 1 d . . .
P1 P 0.44085(8) 0.50915(8) 0.32883(5) 0.0178(2) Uani 1 1 d . . .
P2 P 0.65585(8) 0.53689(8) 0.18007(5) 0.0164(2) Uani 1 1 d . . .
P3 P 0.51616(8) 0.75702(8) 0.33072(5) 0.0173(2) Uani 1 1 d . . .
O1 O 0.6709(2) 0.5217(2) 0.37968(15) 0.0260(7) Uani 1 1 d . . .
C1 C 0.6764(3) 0.5928(3) 0.3368(2) 0.0198(9) Uani 1 1 d . . .
C2 C 0.6896(3) 0.6648(3) 0.17671(19) 0.0162(8) Uani 1 1 d . . .
C3 C 0.7399(3) 0.7310(3) 0.11078(19) 0.0175(8) Uani 1 1 d . . .
C4 C 0.8291(3) 0.6942(3) 0.0624(2) 0.0213(9) Uani 1 1 d . . .
H4 H 0.8505 0.6246 0.0684 0.026 Uiso 1 1 calc R . .
C5 C 0.8864(4) 0.7593(3) 0.0056(2) 0.0250(10) Uani 1 1 d . . .
H5 H 0.946 0.7334 -0.0255 0.03 Uiso 1 1 calc R . .
C6 C 0.8549(4) 0.8627(3) -0.0047(2) 0.0254(10) Uani 1 1 d . . .
H6 H 0.8937 0.9067 -0.0423 0.03 Uiso 1 1 calc R . .
C7 C 0.7650(3) 0.9000(3) 0.0415(2) 0.0195(9) Uani 1 1 d . . .
H7 H 0.7424 0.9689 0.0341 0.023 Uiso 1 1 calc R . .
C8 C 0.7084(3) 0.8352(3) 0.0985(2) 0.0180(8) Uani 1 1 d . . .
H8 H 0.6485 0.8616 0.1292 0.022 Uiso 1 1 calc R . .
C9 C 0.8699(3) 0.7095(4) 0.2765(2) 0.0261(10) Uani 1 1 d . . .
H9 H 0.9074 0.646 0.2751 0.031 Uiso 1 1 calc R . .
C10 C 0.8637(3) 0.7816(4) 0.2183(2) 0.0263(10) Uani 1 1 d . . .
H10 H 0.8967 0.7742 0.1716 0.032 Uiso 1 1 calc R . .
C11 C 0.7990(4) 0.8669(3) 0.2428(2) 0.0282(10) Uani 1 1 d . . .
H11 H 0.7815 0.9255 0.2152 0.034 Uiso 1 1 calc R . .
C12 C 0.7654(3) 0.8480(3) 0.3170(2) 0.0267(10) Uani 1 1 d . . .
H12 H 0.7221 0.8922 0.3465 0.032 Uiso 1 1 calc R . .
C13 C 0.8083(3) 0.7514(3) 0.3382(2) 0.0240(10) Uani 1 1 d . . .
H13 H 0.7986 0.72 0.3841 0.029 Uiso 1 1 calc R . .
C14 C 0.3440(3) 0.6359(3) 0.2186(2) 0.0239(10) Uani 1 1 d . . .
H14 H 0.2976 0.5837 0.2423 0.029 Uiso 1 1 calc R . .
C15 C 0.4209(3) 0.6305(3) 0.1547(2) 0.0238(9) Uani 1 1 d . . .
H15 H 0.4345 0.5741 0.1291 0.029 Uiso 1 1 calc R . .
C16 C 0.4743(3) 0.7256(3) 0.1358(2) 0.0220(9) Uani 1 1 d . . .
H16 H 0.5286 0.7431 0.0956 0.026 Uiso 1 1 calc R . .
C17 C 0.4299(3) 0.7895(3) 0.1894(2) 0.0223(9) Uani 1 1 d . . .
H17 H 0.4502 0.8563 0.1907 0.027 Uiso 1 1 calc R . .
C18 C 0.3486(3) 0.7332(3) 0.2411(2) 0.0220(9) Uani 1 1 d . . .
H18 H 0.3063 0.7565 0.282 0.026 Uiso 1 1 calc R . .
C19 C 0.4383(3) 0.3780(3) 0.3054(2) 0.0254(10) Uani 1 1 d . . .
H19A H 0.5101 0.3584 0.2803 0.03 Uiso 1 1 calc R . .
H19B H 0.4194 0.3307 0.3485 0.03 Uiso 1 1 calc R . .
C20 C 0.3632(4) 0.3619(4) 0.2614(2) 0.0309(11) Uani 1 1 d . . .
H20A H 0.2909 0.3752 0.2871 0.046 Uiso 1 1 calc R . .
H20B H 0.371 0.2917 0.2504 0.046 Uiso 1 1 calc R . .
H20C H 0.38 0.4087 0.2186 0.046 Uiso 1 1 calc R . .
C21 C 0.3075(3) 0.5302(4) 0.3858(2) 0.0260(10) Uani 1 1 d . . .
H21A H 0.2984 0.6028 0.3931 0.031 Uiso 1 1 calc R . .
H21B H 0.2551 0.5155 0.3619 0.031 Uiso 1 1 calc R . .
C22 C 0.2846(4) 0.4646(4) 0.4572(2) 0.0404(13) Uani 1 1 d . . .
H22A H 0.2881 0.3925 0.4509 0.061 Uiso 1 1 calc R . .
H22B H 0.2146 0.4826 0.4845 0.061 Uiso 1 1 calc R . .
H22C H 0.3367 0.4775 0.4812 0.061 Uiso 1 1 calc R . .
C23 C 0.6608(3) 0.4970(3) 0.0945(2) 0.0236(9) Uani 1 1 d . . .
H23A H 0.6362 0.5553 0.0663 0.028 Uiso 1 1 calc R . .
H23B H 0.7348 0.4818 0.0713 0.028 Uiso 1 1 calc R . .
C24 C 0.5953(4) 0.4029(4) 0.0956(2) 0.0315(11) Uani 1 1 d . . .
H24A H 0.6155 0.3455 0.1256 0.047 Uiso 1 1 calc R . .
H24B H 0.6087 0.3844 0.0489 0.047 Uiso 1 1 calc R . .
H24C H 0.5207 0.4198 0.1128 0.047 Uiso 1 1 calc R . .
C25 C 0.7315(3) 0.4339(3) 0.2195(2) 0.0216(9) Uani 1 1 d . . .
H25A H 0.7134 0.4364 0.2698 0.026 Uiso 1 1 calc R . .
H25B H 0.7099 0.3674 0.2117 0.026 Uiso 1 1 calc R . .
C26 C 0.8521(4) 0.4407(4) 0.1908(3) 0.0314(11) Uani 1 1 d . . .
H26A H 0.8711 0.4367 0.1412 0.047 Uiso 1 1 calc R . .
H26B H 0.8866 0.3842 0.2137 0.047 Uiso 1 1 calc R . .
H26C H 0.8747 0.5053 0.1995 0.047 Uiso 1 1 calc R . .
C27 C 0.4655(3) 0.7107(4) 0.4246(2) 0.0250(10) Uani 1 1 d . . .
H27A H 0.3909 0.7319 0.4401 0.03 Uiso 1 1 calc R . .
H27B H 0.4701 0.6354 0.4312 0.03 Uiso 1 1 calc R . .
C28 C 0.5283(4) 0.7531(4) 0.4697(2) 0.0336(12) Uani 1 1 d . . .
H28A H 0.6027 0.7348 0.4533 0.05 Uiso 1 1 calc R . .
H28B H 0.5024 0.7236 0.5177 0.05 Uiso 1 1 calc R . .
H28C H 0.519 0.8272 0.4664 0.05 Uiso 1 1 calc R . .
C29 C 0.4545(4) 0.8899(3) 0.3298(2) 0.0278(10) Uani 1 1 d . . .
H29A H 0.3858 0.8874 0.3195 0.033 Uiso 1 1 calc R . .
H29B H 0.4413 0.9104 0.3765 0.033 Uiso 1 1 calc R . .
C30 C 0.5190(4) 0.9731(3) 0.2778(2) 0.0321(11) Uani 1 1 d . . .
H30A H 0.5822 0.9845 0.2917 0.048 Uiso 1 1 calc R . .
H30B H 0.4768 1.0364 0.2771 0.048 Uiso 1 1 calc R . .
H30C H 0.5386 0.951 0.2319 0.048 Uiso 1 1 calc R . .
B1 B 1.0820(3) 0.1386(3) 0.2626(2) 0.0143(9) Uani 1 1 d . . .
C31 C 1.1660(3) 0.0815(3) 0.20123(19) 0.0149(8) Uani 1 1 d . . .
C32 C 1.1412(3) -0.0102(3) 0.18057(19) 0.0159(8) Uani 1 1 d . . .
H32 H 1.0735 -0.0367 0.2 0.019 Uiso 1 1 calc R . .
C33 C 1.2154(3) -0.0635(3) 0.13134(19) 0.0170(8) Uani 1 1 d . . .
C34 C 1.3172(3) -0.0275(3) 0.1014(2) 0.0184(9) Uani 1 1 d . . .
H34 H 1.3662 -0.0624 0.0684 0.022 Uiso 1 1 calc R . .
C35 C 1.3439(3) 0.0629(3) 0.12246(19) 0.0166(8) Uani 1 1 d . . .
C36 C 1.2706(3) 0.1152(3) 0.17130(19) 0.0165(8) Uani 1 1 d . . .
H36 H 1.2913 0.1747 0.1847 0.02 Uiso 1 1 calc R . .
C37 C 1.1813(3) -0.1611(3) 0.1117(2) 0.0229(9) Uani 1 1 d . . .
F1 F 1.0983(2) -0.1437(2) 0.08305(14) 0.0331(6) Uani 1 1 d . . .
F2 F 1.1474(2) -0.23119(18) 0.16841(13) 0.0308(6) Uani 1 1 d . . .
F3 F 1.2585(2) -0.2072(2) 0.06673(15) 0.0397(7) Uani 1 1 d . . .
C38 C 1.4524(3) 0.1041(3) 0.0902(2) 0.0230(9) Uani 1 1 d . . .
F4 F 1.4818(2) 0.1674(2) 0.12910(15) 0.0421(7) Uani 1 1 d . . .
F5 F 1.5289(2) 0.0289(2) 0.08115(16) 0.0400(7) Uani 1 1 d . . .
F6 F 1.4620(2) 0.1570(3) 0.02686(15) 0.0542(9) Uani 1 1 d . . .
C39 C 0.9592(3) 0.1319(3) 0.25861(19) 0.0151(8) Uani 1 1 d . . .
C40 C 0.9336(3) 0.1390(3) 0.19418(19) 0.0150(8) Uani 1 1 d . . .
H40 H 0.989 0.1366 0.1537 0.018 Uiso 1 1 calc R . .
C41 C 0.8297(3) 0.1492(3) 0.1876(2) 0.0164(8) Uani 1 1 d . . .
C42 C 0.7451(3) 0.1546(3) 0.2467(2) 0.0172(8) Uani 1 1 d . . .
H42 H 0.675 0.1614 0.2431 0.021 Uiso 1 1 calc R . .
C43 C 0.7680(3) 0.1494(3) 0.3115(2) 0.0175(8) Uani 1 1 d . . .
C44 C 0.8724(3) 0.1370(3) 0.3174(2) 0.0178(8) Uani 1 1 d . . .
H44 H 0.885 0.1319 0.3616 0.021 Uiso 1 1 calc R . .
C45 C 0.8100(3) 0.1598(3) 0.1164(2) 0.0221(9) Uani 1 1 d . . .
F7 F 0.71088(19) 0.1346(2) 0.11812(13) 0.0328(6) Uani 1 1 d . . .
F8 F 0.8771(2) 0.0999(2) 0.07363(12) 0.0308(6) Uani 1 1 d . . .
F9 F 0.8225(2) 0.2574(2) 0.08434(13) 0.0338(6) Uani 1 1 d . . .
C46 C 0.6774(3) 0.1593(4) 0.3747(2) 0.0264(10) Uani 1 1 d . . .
F10 F 0.7075(2) 0.1776(2) 0.43082(13) 0.0368(7) Uani 1 1 d . . .
F11 F 0.6202(2) 0.0728(3) 0.39542(15) 0.0552(9) Uani 1 1 d . . .
F12 F 0.6079(3) 0.2342(3) 0.36271(14) 0.0720(13) Uani 1 1 d . . .
C47 C 1.0966(3) 0.2650(3) 0.25371(19) 0.0146(8) Uani 1 1 d . . .
C48 C 1.0595(3) 0.3210(3) 0.3115(2) 0.0162(8) Uani 1 1 d . . .
H48 H 1.0338 0.2853 0.3559 0.019 Uiso 1 1 calc R . .
C49 C 1.0605(3) 0.4291(3) 0.3036(2) 0.0182(8) Uani 1 1 d . . .
C50 C 1.0967(3) 0.4860(3) 0.2381(2) 0.0184(9) Uani 1 1 d . A .
H50 H 1.0979 0.5581 0.2332 0.022 Uiso 1 1 calc R . .
C51 C 1.1307(3) 0.4322(3) 0.1805(2) 0.0184(9) Uani 1 1 d . . .
C52 C 1.1306(3) 0.3238(3) 0.1885(2) 0.0171(8) Uani 1 1 d . A .
H52 H 1.1541 0.2896 0.1488 0.02 Uiso 1 1 calc R . .
C53 C 1.0169(3) 0.4839(3) 0.3674(2) 0.0229(9) Uani 1 1 d . . .
F13 F 1.0440(2) 0.4355(2) 0.42400(12) 0.0346(6) Uani 1 1 d . . .
F14 F 1.0509(2) 0.58139(19) 0.35844(13) 0.0333(6) Uani 1 1 d . . .
F15 F 0.9099(2) 0.4921(2) 0.38425(14) 0.0376(7) Uani 1 1 d . . .
C54A C 1.1571(10) 0.4946(10) 0.1104(6) 0.020(3) Uiso 0.5 1 d P A 1
F16A F 1.1458(5) 0.4464(5) 0.0593(3) 0.0277(16) Uiso 0.5 1 d P A 1
F17A F 1.1174(5) 0.5894(5) 0.1059(3) 0.0426(14) Uiso 0.5 1 d P A 1
F18A F 1.2654(6) 0.5109(6) 0.0901(4) 0.0597(19) Uiso 0.5 1 d P A 1
C54B C 1.1802(10) 0.4818(9) 0.1073(6) 0.018(3) Uiso 0.5 1 d P A 2
F16B F 1.1144(5) 0.4676(5) 0.0645(3) 0.0259(15) Uiso 0.5 1 d P A 2
F17B F 1.1837(5) 0.5848(4) 0.1057(3) 0.0364(13) Uiso 0.5 1 d P A 2
F18B F 1.2787(4) 0.4528(5) 0.0793(3) 0.0357(13) Uiso 0.5 1 d P A 2
C55 C 1.1053(3) 0.0798(3) 0.33540(19) 0.0163(8) Uani 1 1 d . . .
C56 C 1.0664(3) -0.0189(3) 0.3638(2) 0.0179(8) Uani 1 1 d . . .
H56 H 1.0186 -0.0473 0.3445 0.022 Uiso 1 1 calc R . .
C57 C 1.0969(3) -0.0755(3) 0.4198(2) 0.0188(9) Uani 1 1 d . . .
C58 C 1.1668(3) -0.0353(3) 0.4511(2) 0.0221(9) Uani 1 1 d . B .
H58 H 1.187 -0.0731 0.489 0.027 Uiso 1 1 calc R . .
C59 C 1.2053(3) 0.0620(3) 0.4245(2) 0.0212(9) Uani 1 1 d . . .
C60 C 1.1769(3) 0.1169(3) 0.3672(2) 0.0186(9) Uani 1 1 d . B .
H60 H 1.2067 0.1811 0.3491 0.022 Uiso 1 1 calc R . .
C61 C 1.0611(4) -0.1841(3) 0.4452(2) 0.0256(10) Uani 1 1 d . . .
F19 F 1.0442(3) -0.2065(2) 0.51437(14) 0.0584(10) Uani 1 1 d . . .
F20 F 1.1350(2) -0.2535(2) 0.41806(18) 0.0518(9) Uani 1 1 d . . .
F21 F 0.9733(2) -0.2051(2) 0.42942(18) 0.0542(9) Uani 1 1 d . . .
C62A C 1.2875(9) 0.1103(8) 0.4529(5) 0.016(3) Uiso 0.6 1 d P B 1
F22A F 1.2661(4) 0.2125(4) 0.4553(3) 0.0430(13) Uiso 0.6 1 d P B 1
F23A F 1.2554(4) 0.0813(4) 0.5282(3) 0.0535(14) Uiso 0.6 1 d P B 1
F24A F 1.3749(6) 0.0802(6) 0.4362(4) 0.0783(19) Uiso 0.6 1 d P B 1
C62B C 1.2665(16) 0.1041(16) 0.4641(10) 0.038(6) Uiso 0.4 1 d P B 2
F22B F 1.3737(5) 0.1429(5) 0.4039(3) 0.0312(15) Uiso 0.4 1 d P B 2
F23B F 1.2422(8) 0.1854(8) 0.4889(5) 0.063(3) Uiso 0.4 1 d P B 2
F24B F 1.3411(7) 0.0377(6) 0.4863(4) 0.052(2) Uiso 0.4 1 d P B 2
H1 H 0.498(3) 0.487(3) 0.374(2) 0.019(11) Uiso 1 1 d . . .

loop_
_atom_site_aniso_label
_atom_site_aniso_U_11
_atom_site_aniso_U_22
_atom_site_aniso_U_33
_atom_site_aniso_U_23
_atom_site_aniso_U_13
_atom_site_aniso_U_12
Mo1 0.01351(18) 0.01591(18) 0.01533(17) -0.00256(13) -0.00533(13) -0.00030(13)
Mo2 0.01257(18) 0.01490(18) 0.01361(16) -0.00035(13) -0.00518(13) 0.00013(13)
P1 0.0152(5) 0.0191(5) 0.0193(5) 0.0024(4) -0.0062(4) -0.0027(4)
P2 0.0162(5) 0.0155(5) 0.0171(5) -0.0027(4) -0.0032(4) -0.0015(4)
P3 0.0159(5) 0.0200(6) 0.0171(5) -0.0054(4) -0.0052(4) 0.0024(4)
O1 0.0254(17) 0.0279(17) 0.0259(16) 0.0047(14) -0.0119(13) -0.0043(13)
C1 0.014(2) 0.026(2) 0.021(2) -0.0048(18) -0.0067(17) 0.0004(17)
C2 0.014(2) 0.019(2) 0.0155(19) -0.0036(16) -0.0045(16) 0.0027(16)
C3 0.020(2) 0.018(2) 0.0147(19) 0.0008(16) -0.0057(16) -0.0052(17)
C4 0.025(2) 0.020(2) 0.019(2) -0.0046(16) -0.0024(18) -0.0009(18)
C5 0.025(2) 0.025(2) 0.020(2) -0.0050(18) 0.0033(18) 0.0012(19)
C6 0.029(3) 0.024(2) 0.020(2) 0.0007(17) -0.0025(19) -0.0037(19)
C7 0.020(2) 0.020(2) 0.018(2) 0.0008(16) -0.0057(17) -0.0007(17)
C8 0.017(2) 0.022(2) 0.0147(19) -0.0040(16) -0.0037(16) -0.0018(17)
C9 0.017(2) 0.030(3) 0.036(3) -0.008(2) -0.0118(19) -0.0004(18)
C10 0.011(2) 0.042(3) 0.027(2) -0.005(2) -0.0032(18) -0.0123(19)
C11 0.030(3) 0.024(2) 0.034(3) 0.0040(19) -0.014(2) -0.013(2)
C12 0.022(2) 0.028(3) 0.036(3) -0.012(2) -0.013(2) -0.0050(19)
C13 0.018(2) 0.035(3) 0.022(2) -0.0023(18) -0.0093(18) -0.0083(19)
C14 0.015(2) 0.032(3) 0.027(2) 0.0040(19) -0.0129(18) 0.0002(18)
C15 0.023(2) 0.030(2) 0.024(2) -0.0055(18) -0.0145(19) 0.0004(19)
C16 0.019(2) 0.029(2) 0.020(2) 0.0051(17) -0.0107(17) -0.0049(18)
C17 0.024(2) 0.017(2) 0.031(2) 0.0019(17) -0.0178(19) 0.0037(17)
C18 0.015(2) 0.028(2) 0.025(2) -0.0043(18) -0.0106(18) 0.0064(18)
C19 0.020(2) 0.020(2) 0.036(3) -0.0013(19) -0.0067(19) -0.0038(18)
C20 0.027(3) 0.028(3) 0.039(3) -0.006(2) -0.008(2) -0.004(2)
C21 0.022(2) 0.030(3) 0.024(2) -0.0016(18) 0.0000(18) -0.0052(19)
C22 0.040(3) 0.050(3) 0.025(2) 0.008(2) -0.002(2) -0.011(3)
C23 0.022(2) 0.025(2) 0.025(2) -0.0086(18) -0.0059(18) -0.0014(18)
C24 0.030(3) 0.031(3) 0.037(3) -0.017(2) -0.009(2) -0.003(2)
C25 0.023(2) 0.014(2) 0.028(2) -0.0036(17) -0.0079(18) 0.0047(17)
C26 0.025(3) 0.025(2) 0.047(3) -0.006(2) -0.014(2) 0.006(2)
C27 0.023(2) 0.034(3) 0.018(2) -0.0057(18) -0.0029(18) 0.0003(19)
C28 0.026(3) 0.058(3) 0.019(2) -0.014(2) -0.0070(19) 0.003(2)
C29 0.028(3) 0.024(2) 0.032(2) -0.0120(19) -0.007(2) 0.0062(19)
C30 0.040(3) 0.022(2) 0.037(3) -0.008(2) -0.015(2) 0.004(2)
B1 0.013(2) 0.017(2) 0.013(2) -0.0037(17) -0.0041(17) -0.0006(18)
C31 0.015(2) 0.016(2) 0.0146(18) -0.0001(15) -0.0068(16) 0.0039(16)
C32 0.012(2) 0.018(2) 0.0165(19) -0.0012(16) -0.0035(16) 0.0015(16)
C33 0.022(2) 0.018(2) 0.0147(19) -0.0012(15) -0.0101(17) 0.0002(17)
C34 0.018(2) 0.022(2) 0.0152(19) -0.0039(16) -0.0051(16) 0.0064(17)
C35 0.013(2) 0.021(2) 0.0158(19) -0.0013(16) -0.0049(16) 0.0009(16)
C36 0.015(2) 0.020(2) 0.0162(19) -0.0025(16) -0.0069(16) 0.0000(16)
C37 0.022(2) 0.023(2) 0.024(2) -0.0069(18) -0.0048(18) 0.0031(18)
F1 0.0367(16) 0.0323(15) 0.0399(15) -0.0115(12) -0.0234(13) 0.0007(12)
F2 0.0432(16) 0.0172(13) 0.0341(14) -0.0017(11) -0.0133(12) -0.0060(11)
F3 0.0318(16) 0.0360(16) 0.0499(17) -0.0281(14) 0.0035(13) -0.0004(13)
C38 0.017(2) 0.027(2) 0.024(2) -0.0045(18) -0.0026(18) 0.0001(18)
F4 0.0199(14) 0.0503(18) 0.0559(18) -0.0283(15) 0.0041(13) -0.0130(13)
F5 0.0161(14) 0.0338(16) 0.066(2) -0.0119(14) -0.0013(13) 0.0038(12)
F6 0.0293(16) 0.083(2) 0.0399(17) 0.0328(16) -0.0080(14) -0.0150(16)
C39 0.018(2) 0.0112(19) 0.0173(19) -0.0022(15) -0.0056(16) 0.0007(16)
C40 0.013(2) 0.015(2) 0.0162(19) -0.0031(15) -0.0008(15) -0.0028(15)
C41 0.019(2) 0.0112(19) 0.019(2) -0.0012(15) -0.0052(17) -0.0029(16)
C42 0.012(2) 0.016(2) 0.024(2) -0.0017(16) -0.0051(16) -0.0005(16)
C43 0.016(2) 0.017(2) 0.0166(19) -0.0015(16) -0.0008(16) -0.0002(16)
C44 0.018(2) 0.019(2) 0.0144(19) -0.0016(16) -0.0026(16) 0.0022(17)
C45 0.015(2) 0.031(2) 0.021(2) -0.0072(18) -0.0042(17) 0.0026(18)
F7 0.0181(13) 0.0545(18) 0.0309(14) -0.0125(12) -0.0105(11) -0.0048(12)
F8 0.0259(14) 0.0456(17) 0.0252(13) -0.0177(12) -0.0097(11) 0.0075(12)
F9 0.0494(18) 0.0294(15) 0.0251(13) 0.0049(11) -0.0179(13) -0.0019(13)
C46 0.015(2) 0.042(3) 0.019(2) 0.0010(19) -0.0036(18) 0.006(2)
F10 0.0271(15) 0.0611(19) 0.0227(13) -0.0156(13) -0.0046(11) 0.0078(13)
F11 0.0362(18) 0.088(3) 0.0350(17) -0.0109(16) 0.0107(14) -0.0279(17)
F12 0.055(2) 0.116(3) 0.0222(15) 0.0102(17) 0.0048(14) 0.067(2)
C47 0.0089(19) 0.019(2) 0.0171(19) -0.0026(15) -0.0057(15) -0.0014(15)
C48 0.014(2) 0.018(2) 0.0171(19) -0.0027(16) -0.0047(16) 0.0011(16)
C49 0.012(2) 0.024(2) 0.020(2) -0.0066(17) -0.0068(16) 0.0028(17)
C50 0.020(2) 0.013(2) 0.026(2) -0.0038(16) -0.0117(18) -0.0029(16)
C51 0.019(2) 0.021(2) 0.0162(19) 0.0000(16) -0.0059(16) -0.0082(17)
C52 0.017(2) 0.020(2) 0.0165(19) -0.0062(16) -0.0058(16) -0.0015(17)
C53 0.023(2) 0.023(2) 0.024(2) -0.0088(18) -0.0083(18) 0.0061(18)
F13 0.0538(18) 0.0320(15) 0.0218(13) -0.0109(11) -0.0149(13) 0.0086(13)
F14 0.0445(17) 0.0224(14) 0.0353(15) -0.0136(11) -0.0099(13) 0.0006(12)
F15 0.0199(14) 0.0512(18) 0.0409(16) -0.0223(13) 0.0002(12) 0.0068(12)
C55 0.015(2) 0.017(2) 0.0157(19) -0.0041(15) -0.0023(16) 0.0027(16)
C56 0.016(2) 0.021(2) 0.0168(19) -0.0062(16) -0.0014(16) 0.0008(17)
C57 0.019(2) 0.018(2) 0.018(2) -0.0014(16) -0.0034(17) 0.0025(17)
C58 0.026(2) 0.023(2) 0.019(2) -0.0030(17) -0.0099(18) -0.0013(18)
C59 0.023(2) 0.021(2) 0.022(2) -0.0049(17) -0.0099(18) 0.0016(18)
C60 0.022(2) 0.014(2) 0.021(2) -0.0013(16) -0.0062(17) -0.0030(17)
C61 0.028(3) 0.025(2) 0.023(2) 0.0027(18) -0.0071(19) -0.005(2)
F19 0.103(3) 0.0427(19) 0.0266(15) 0.0127(13) -0.0136(17) -0.0326(19)
F20 0.0476(19) 0.0190(15) 0.079(2) -0.0097(15) 0.0010(17) 0.0025(13)
F21 0.0451(19) 0.0337(17) 0.092(3) 0.0229(16) -0.0416(18) -0.0212(14)

loop_
_atom_type_symbol
_atom_type_description
_atom_type_scat_dispersion_real
_atom_type_scat_dispersion_imag
_atom_type_scat_source
C C 0.0033 0.0016 'International Tables Vol C Tables 4.2.6.8 and 6.1.1.4'
H H 0 0 'International Tables Vol C Tables 4.2.6.8 and 6.1.1.4'
B B 0.0013 0.0007 'International Tables Vol C Tables 4.2.6.8 and 6.1.1.4'
F F 0.0171 0.0103 'International Tables Vol C Tables 4.2.6.8 and 6.1.1.4'
Mo Mo -1.6832 0.6857 'International Tables Vol C Tables 4.2.6.8 and 6.1.1.4'
O O 0.0106 0.006 'International Tables Vol C Tables 4.2.6.8 and 6.1.1.4'
P P 0.1023 0.0942 'International Tables Vol C Tables 4.2.6.8 and 6.1.1.4'

loop_
_geom_angle_atom_site_label_1
_geom_angle_atom_site_label_2
_geom_angle_atom_site_label_3
_geom_angle
C1 Mo1 C2 103.10(16)
C1 Mo1 C9 85.87(16)
C2 Mo1 C9 107.17(15)
C1 Mo1 P3 84.76(12)
C2 Mo1 P3 107.54(11)
C9 Mo1 P3 145.24(11)
C1 Mo1 C10 119.76(16)
C2 Mo1 C10 89.80(15)
C9 Mo1 C10 35.05(15)
P3 Mo1 C10 146.48(12)
C1 Mo1 C13 80.26(16)
C2 Mo1 C13 142.82(15)
C9 Mo1 C13 35.67(15)
P3 Mo1 C13 109.64(11)
C10 Mo1 C13 58.45(15)
C1 Mo1 C11 137.90(16)
C2 Mo1 C11 107.67(15)
C9 Mo1 C11 58.12(16)
P3 Mo1 C11 111.73(12)
C10 Mo1 C11 34.75(16)
C13 Mo1 C11 57.88(15)
C1 Mo1 C12 109.46(16)
C2 Mo1 C12 142.37(16)
C9 Mo1 C12 58.21(15)
P3 Mo1 C12 93.95(11)
C10 Mo1 C12 57.89(15)
C13 Mo1 C12 34.50(15)
C11 Mo1 C12 34.71(15)
C1 Mo1 Mo2 84.62(12)
C2 Mo1 Mo2 53.65(11)
C9 Mo1 Mo2 155.50(11)
P3 Mo1 Mo2 55.85(3)
C10 Mo1 Mo2 141.30(11)
C13 Mo1 Mo2 160.15(11)
C11 Mo1 Mo2 137.06(11)
C12 Mo1 Mo2 146.22(11)
C17 Mo2 C2 104.88(15)
C17 Mo2 C16 36.17(15)
C2 Mo2 C16 86.40(14)
C17 Mo2 C18 36.22(15)
C2 Mo2 C18 141.01(14)
C16 Mo2 C18 59.71(15)
C17 Mo2 C15 59.20(15)
C2 Mo2 C15 105.34(14)
C16 Mo2 C15 35.34(15)
C18 Mo2 C15 58.44(15)
C17 Mo2 C14 58.87(15)
C2 Mo2 C14 139.70(14)
C16 Mo2 C14 58.42(14)
C18 Mo2 C14 34.86(15)
C15 Mo2 C14 34.42(14)
C17 Mo2 P3 87.83(11)
C2 Mo2 P3 99.08(10)
C16 Mo2 P3 121.71(11)
C18 Mo2 P3 85.00(11)
C15 Mo2 P3 142.81(11)
C14 Mo2 P3 115.37(11)
C17 Mo2 P2 128.74(11)
C2 Mo2 P2 42.89(10)
C16 Mo2 P2 94.34(11)
C18 Mo2 P2 146.77(11)
C15 Mo2 P2 88.34(11)
C14 Mo2 P2 115.29(11)
P3 Mo2 P2 128.04(4)
C17 Mo2 P1 130.13(11)
C2 Mo2 P1 124.73(10)
C16 Mo2 P1 133.83(11)
C18 Mo2 P1 93.93(11)
C15 Mo2 P1 99.19(11)
C14 Mo2 P1 78.14(11)
P3 Mo2 P1 89.10(4)
P2 Mo2 P1 90.43(4)
C17 Mo2 Mo1 110.63(11)
C2 Mo2 Mo1 47.83(9)
C16 Mo2 Mo1 119.30(10)
C18 Mo2 Mo1 131.56(11)
C15 Mo2 Mo1 150.62(11)
C14 Mo2 Mo1 166.40(11)
P3 Mo2 Mo1 52.92(3)
P2 Mo2 Mo1 77.78(3)
P1 Mo2 Mo1 106.60(3)
C21 P1 C19 104.1(2)
C21 P1 Mo2 117.06(15)
C19 P1 Mo2 120.63(15)
C21 P1 H1 101.9(17)
C19 P1 H1 97.9(17)
Mo2 P1 H1 112.2(17)
C2 P2 C25 118.67(19)
C2 P2 C23 114.20(19)
C25 P2 C23 103.8(2)
C2 P2 Mo2 63.63(13)
C25 P2 Mo2 128.78(14)
C23 P2 Mo2 122.16(15)
C27 P3 C29 99.3(2)
C27 P3 Mo1 120.24(15)
C29 P3 Mo1 124.10(15)
C27 P3 Mo2 122.95(15)
C29 P3 Mo2 119.83(15)
Mo1 P3 Mo2 71.23(3)
O1 C1 Mo1 174.0(3)
C3 C2 P2 123.9(3)
C3 C2 Mo1 116.8(3)
P2 C2 Mo1 117.7(2)
C3 C2 Mo2 130.1(3)
P2 C2 Mo2 73.48(14)
Mo1 C2 Mo2 78.53(12)
C8 C3 C4 117.5(4)
C8 C3 C2 121.6(4)
C4 C3 C2 120.6(4)
C5 C4 C3 121.4(4)
C5 C4 H4 119.3
C3 C4 H4 119.3
C6 C5 C4 120.1(4)
C6 C5 H5 119.9
C4 C5 H5 119.9
C5 C6 C7 119.3(4)
C5 C6 H6 120.3
C7 C6 H6 120.3
C8 C7 C6 120.5(4)
C8 C7 H7 119.7
C6 C7 H7 119.7
C7 C8 C3 121.1(4)
C7 C8 H8 119.4
C3 C8 H8 119.4
C10 C9 C13 107.7(4)
C10 C9 Mo1 73.2(2)
C13 C9 Mo1 73.0(2)
C10 C9 H9 126.2
C13 C9 H9 126.2
Mo1 C9 H9 119.5
C9 C10 C11 108.3(4)
C9 C10 Mo1 71.7(2)
C11 C10 Mo1 73.6(2)
C9 C10 H10 125.9
C11 C10 H10 125.9
Mo1 C10 H10 120.5
C10 C11 C12 108.0(4)
C10 C11 Mo1 71.6(2)
C12 C11 Mo1 72.8(2)
C10 C11 H11 126
C12 C11 H11 126
Mo1 C11 H11 121.3
C13 C12 C11 108.3(4)
C13 C12 Mo1 71.6(2)
C11 C12 Mo1 72.5(2)
C13 C12 H12 125.9
C11 C12 H12 125.9
Mo1 C12 H12 121.8
C12 C13 C9 107.8(4)
C12 C13 Mo1 73.9(2)
C9 C13 Mo1 71.4(2)
C12 C13 H13 126.1
C9 C13 H13 126.1
Mo1 C13 H13 120.4
C15 C14 C18 108.9(4)
C15 C14 Mo2 72.1(2)
C18 C14 Mo2 70.4(2)
C15 C14 H14 125.6
C18 C14 H14 125.6
Mo2 C14 H14 123.5
C14 C15 C16 108.3(4)
C14 C15 Mo2 73.4(2)
C16 C15 Mo2 70.0(2)
C14 C15 H15 125.9
C16 C15 H15 125.9
Mo2 C15 H15 122.3
C15 C16 C17 107.6(4)
C15 C16 Mo2 74.6(2)
C17 C16 Mo2 70.6(2)
C15 C16 H16 126.2
C17 C16 H16 126.2
Mo2 C16 H16 120.4
C16 C17 C18 107.9(4)
C16 C17 Mo2 73.2(2)
C18 C17 Mo2 73.9(2)
C16 C17 H17 126
C18 C17 H17 126
Mo2 C17 H17 118.7
C14 C18 C17 107.4(4)
C14 C18 Mo2 74.7(2)
C17 C18 Mo2 69.8(2)
C14 C18 H18 126.3
C17 C18 H18 126.3
Mo2 C18 H18 120.9
C20 C19 P1 116.7(3)
C20 C19 H19A 108.1
P1 C19 H19A 108.1
C20 C19 H19B 108.1
P1 C19 H19B 108.1
H19A C19 H19B 107.3
C19 C20 H20A 109.5
C19 C20 H20B 109.5
H20A C20 H20B 109.5
C19 C20 H20C 109.5
H20A C20 H20C 109.5
H20B C20 H20C 109.5
C22 C21 P1 114.8(3)
C22 C21 H21A 108.6
P1 C21 H21A 108.6
C22 C21 H21B 108.6
P1 C21 H21B 108.6
H21A C21 H21B 107.5
C21 C22 H22A 109.5
C21 C22 H22B 109.5
H22A C22 H22B 109.5
C21 C22 H22C 109.5
H22A C22 H22C 109.5
H22B C22 H22C 109.5
C24 C23 P2 116.1(3)
C24 C23 H23A 108.3
P2 C23 H23A 108.3
C24 C23 H23B 108.3
P2 C23 H23B 108.3
H23A C23 H23B 107.4
C23 C24 H24A 109.5
C23 C24 H24B 109.5
H24A C24 H24B 109.5
C23 C24 H24C 109.5
H24A C24 H24C 109.5
H24B C24 H24C 109.5
C26 C25 P2 114.0(3)
C26 C25 H25A 108.7
P2 C25 H25A 108.7
C26 C25 H25B 108.7
P2 C25 H25B 108.7
H25A C25 H25B 107.6
C25 C26 H26A 109.5
C25 C26 H26B 109.5
H26A C26 H26B 109.5
C25 C26 H26C 109.5
H26A C26 H26C 109.5
H26B C26 H26C 109.5
C28 C27 P3 112.2(3)
C28 C27 H27A 109.2
P3 C27 H27A 109.2
C28 C27 H27B 109.2
P3 C27 H27B 109.2
H27A C27 H27B 107.9
C27 C28 H28A 109.5
C27 C28 H28B 109.5
H28A C28 H28B 109.5
C27 C28 H28C 109.5
H28A C28 H28C 109.5
H28B C28 H28C 109.5
C30 C29 P3 115.9(3)
C30 C29 H29A 108.3
P3 C29 H29A 108.3
C30 C29 H29B 108.3
P3 C29 H29B 108.3
H29A C29 H29B 107.4
C29 C30 H30A 109.5
C29 C30 H30B 109.5
H30A C30 H30B 109.5
C29 C30 H30C 109.5
H30A C30 H30C 109.5
H30B C30 H30C 109.5
C39 B1 C31 111.9(3)
C39 B1 C55 113.9(3)
C31 B1 C55 103.8(3)
C39 B1 C47 101.8(3)
C31 B1 C47 113.1(3)
C55 B1 C47 112.7(3)
C32 C31 C36 115.9(3)
C32 C31 B1 121.5(3)
C36 C31 B1 122.3(3)
C31 C32 C33 121.8(4)
C31 C32 H32 119.1
C33 C32 H32 119.1
C34 C33 C32 121.1(4)
C34 C33 C37 120.7(4)
C32 C33 C37 118.2(4)
C33 C34 C35 117.7(4)
C33 C34 H34 121.1
C35 C34 H34 121.1
C36 C35 C34 121.0(4)
C36 C35 C38 120.2(4)
C34 C35 C38 118.8(4)
C35 C36 C31 122.3(4)
C35 C36 H36 118.8
C31 C36 H36 118.8
F3 C37 F1 107.3(3)
F3 C37 F2 107.2(3)
F1 C37 F2 105.1(3)
F3 C37 C33 113.2(4)
F1 C37 C33 112.1(3)
F2 C37 C33 111.5(3)
F6 C38 F4 106.5(4)
F6 C38 F5 105.3(3)
F4 C38 F5 105.3(3)
F6 C38 C35 113.2(3)
F4 C38 C35 113.1(3)
F5 C38 C35 112.7(4)
C40 C39 C44 115.6(4)
C40 C39 B1 121.2(3)
C44 C39 B1 122.3(3)
C41 C40 C39 123.2(4)
C41 C40 H40 118.4
C39 C40 H40 118.4
C40 C41 C42 120.0(4)
C40 C41 C45 119.6(3)
C42 C41 C45 120.4(4)
C41 C42 C43 118.2(4)
C41 C42 H42 120.9
C43 C42 H42 120.9
C44 C43 C42 121.1(4)
C44 C43 C46 120.7(3)
C42 C43 C46 118.2(4)
C43 C44 C39 121.9(4)
C43 C44 H44 119.1
C39 C44 H44 119.1
F8 C45 F7 106.8(3)
F8 C45 F9 106.3(3)
F7 C45 F9 106.4(3)
F8 C45 C41 112.4(3)
F7 C45 C41 112.7(3)
F9 C45 C41 111.9(3)
F12 C46 F10 107.5(4)
F12 C46 F11 105.2(4)
F10 C46 F11 105.3(3)
F12 C46 C43 111.9(3)
F10 C46 C43 113.8(3)
F11 C46 C43 112.5(4)
C52 C47 C48 116.1(4)
C52 C47 B1 122.7(3)
C48 C47 B1 120.6(3)
C49 C48 C47 121.4(4)
C49 C48 H48 119.3
C47 C48 H48 119.3
C50 C49 C48 121.4(4)
C50 C49 C53 120.1(4)
C48 C49 C53 118.4(4)
C51 C50 C49 117.9(4)
C51 C50 H50 121
C49 C50 H50 121
C50 C51 C52 120.6(4)
C50 C51 C54A 117.0(6)
C52 C51 C54A 122.1(6)
C50 C51 C54B 124.1(6)
C52 C51 C54B 114.9(6)
C47 C52 C51 122.5(4)
C47 C52 H52 118.7
C51 C52 H52 118.7
F13 C53 F15 106.7(3)
F13 C53 F14 106.6(3)
F15 C53 F14 105.9(3)
F13 C53 C49 112.7(3)
F15 C53 C49 112.0(3)
F14 C53 C49 112.5(4)
F17A C54A F16A 111.1(10)
F17A C54A F18A 101.8(9)
F16A C54A F18A 101.1(9)
F17A C54A C51 117.4(9)
F16A C54A C51 114.5(9)
F18A C54A C51 108.8(9)
F18B C54B F17B 104.3(9)
F18B C54B F16B 111.0(9)
F17B C54B F16B 105.3(9)
F18B C54B C51 116.2(9)
F17B C54B C51 110.7(8)
F16B C54B C51 108.9(8)
C60 C55 C56 115.6(4)
C60 C55 B1 122.4(3)
C56 C55 B1 121.4(3)
C57 C56 C55 122.0(4)
C57 C56 H56 119
C55 C56 H56 119
C56 C57 C58 120.9(4)
C56 C57 C61 120.8(4)
C58 C57 C61 118.2(4)
C59 C58 C57 118.0(4)
C59 C58 H58 121
C57 C58 H58 121
C58 C59 C60 120.7(4)
C58 C59 C62B 115.3(9)
C60 C59 C62B 123.8(9)
C58 C59 C62A 121.8(5)
C60 C59 C62A 117.3(5)
C59 C60 C55 122.7(4)
C59 C60 H60 118.7
C55 C60 H60 118.7
F21 C61 F19 107.1(4)
F21 C61 F20 106.2(4)
F19 C61 F20 105.1(4)
F21 C61 C57 114.0(4)
F19 C61 C57 112.4(4)
F20 C61 C57 111.5(4)
F24A C62A F22A 119.7(10)
F24A C62A F23A 104.4(8)
F22A C62A F23A 95.6(7)
F24A C62A C59 117.6(8)
F22A C62A C59 110.5(7)
F23A C62A C59 105.1(7)
F23B C62B F24B 119.4(16)
F23B C62B C59 122.9(16)
F24B C62B C59 116.2(15)
F23B C62B F22B 97.7(14)
F24B C62B F22B 80.8(11)
C59 C62B F22B 102.7(12)

loop_
_geom_bond_atom_site_label_1
_geom_bond_atom_site_label_2
_geom_bond_distance
Mo1 C1 1.930(4)
Mo1 C2 2.104(4)
Mo1 C9 2.325(4)
Mo1 P3 2.3440(11)
Mo1 C10 2.344(4)
Mo1 C13 2.346(4)
Mo1 C11 2.370(4)
Mo1 C12 2.375(4)
Mo1 Mo2 2.7817(5)
Mo2 C17 2.266(4)
Mo2 C2 2.286(4)
Mo2 C16 2.300(4)
Mo2 C18 2.320(4)
Mo2 C15 2.360(4)
Mo2 C14 2.376(4)
Mo2 P3 2.4314(10)
Mo2 P2 2.4461(11)
Mo2 P1 2.4691(11)
P1 C21 1.829(4)
P1 C19 1.832(4)
P1 H1 1.31(4)
P2 C2 1.737(4)
P2 C25 1.825(4)
P2 C23 1.829(4)
P3 C27 1.841(4)
P3 C29 1.856(4)
O1 C1 1.163(5)
C2 C3 1.486(5)
C3 C8 1.399(6)
C3 C4 1.401(6)
C4 C5 1.389(6)
C4 H4 0.93
C5 C6 1.385(6)
C5 H5 0.93
C6 C7 1.387(6)
C6 H6 0.93
C7 C8 1.386(5)
C7 H7 0.93
C8 H8 0.93
C9 C10 1.406(6)
C9 C13 1.430(6)
C9 H9 0.93
C10 C11 1.408(6)
C10 H10 0.93
C11 C12 1.416(6)
C11 H11 0.93
C12 C13 1.400(6)
C12 H12 0.93
C13 H13 0.93
C14 C15 1.401(6)
C14 C18 1.407(6)
C14 H14 0.93
C15 C16 1.416(6)
C15 H15 0.93
C16 C17 1.418(6)
C16 H16 0.93
C17 C18 1.427(6)
C17 H17 0.93
C18 H18 0.93
C19 C20 1.515(6)
C19 H19A 0.97
C19 H19B 0.97
C20 H20A 0.96
C20 H20B 0.96
C20 H20C 0.96
C21 C22 1.522(6)
C21 H21A 0.97
C21 H21B 0.97
C22 H22A 0.96
C22 H22B 0.96
C22 H22C 0.96
C23 C24 1.531(6)
C23 H23A 0.97
C23 H23B 0.97
C24 H24A 0.96
C24 H24B 0.96
C24 H24C 0.96
C25 C26 1.523(6)
C25 H25A 0.97
C25 H25B 0.97
C26 H26A 0.96
C26 H26B 0.96
C26 H26C 0.96
C27 C28 1.535(6)
C27 H27A 0.97
C27 H27B 0.97
C28 H28A 0.96
C28 H28B 0.96
C28 H28C 0.96
C29 C30 1.518(6)
C29 H29A 0.97
C29 H29B 0.97
C30 H30A 0.96
C30 H30B 0.96
C30 H30C 0.96
B1 C39 1.627(6)
B1 C31 1.634(6)
B1 C55 1.637(6)
B1 C47 1.647(6)
C31 C32 1.395(5)
C31 C36 1.404(5)
C32 C33 1.402(5)
C32 H32 0.93
C33 C34 1.384(6)
C33 C37 1.504(6)
C34 C35 1.392(6)
C34 H34 0.93
C35 C36 1.385(5)
C35 C38 1.488(6)
C36 H36 0.93
C37 F3 1.325(5)
C37 F1 1.340(5)
C37 F2 1.346(5)
C38 F6 1.333(5)
C38 F4 1.338(5)
C38 F5 1.342(5)
C39 C40 1.398(5)
C39 C44 1.399(5)
C40 C41 1.386(5)
C40 H40 0.93
C41 C42 1.387(5)
C41 C45 1.494(5)
C42 C43 1.390(5)
C42 H42 0.93
C43 C44 1.389(6)
C43 C46 1.492(5)
C44 H44 0.93
C45 F8 1.337(5)
C45 F7 1.340(5)
C45 F9 1.341(5)
C46 F12 1.325(5)
C46 F10 1.330(5)
C46 F11 1.346(5)
C47 C52 1.393(5)
C47 C48 1.404(5)
C48 C49 1.395(6)
C48 H48 0.93
C49 C50 1.389(6)
C49 C53 1.501(5)
C50 C51 1.381(5)
C50 H50 0.93
C51 C52 1.398(6)
C51 C54A 1.485(13)
C51 C54B 1.503(12)
C52 H52 0.93
C53 F13 1.334(5)
C53 F15 1.341(5)
C53 F14 1.344(5)
C54A F17A 1.306(13)
C54A F16A 1.308(13)
C54A F18A 1.379(14)
C54B F18B 1.307(14)
C54B F17B 1.339(13)
C54B F16B 1.392(13)
C55 C60 1.397(5)
C55 C56 1.401(5)
C56 C57 1.385(5)
C56 H56 0.93
C57 C58 1.391(6)
C57 C61 1.496(6)
C58 C59 1.378(6)
C58 H58 0.93
C59 C60 1.385(5)
C59 C62B 1.43(2)
C59 C62A 1.535(11)
C60 H60 0.93
C61 F21 1.314(5)
C61 F19 1.330(5)
C61 F20 1.331(5)
C62A F24A 1.153(11)
C62A F22A 1.345(11)
C62A F23A 1.451(12)
C62B F23B 1.21(2)
C62B F24B 1.38(2)
C62B F22B 1.64(2)
